data_7025842
loop_
_publ_author_name
'Fern\'andez-Moreira, Vanesa'
'Thorp-Greenwood, Flora L'
'Arthur, Richard J.'
'Kariuki, Benson M.'
'Jenkins, Robert L.'
'Coogan, Michael P.'

_publ_section_title
;
 Fluxionality and lability in rhenium 4'-hydroxyterpyridine complexes:
 evidence for an associative mechanism and correlated fluxionality and
 lability.
;
_journal_issue 32
_journal_name_full 'Dalton transactions (Cambridge, England : 2003)'
_journal_page_first 7493
_journal_page_last 7503
_journal_paper_doi 10.1039/c0dt00022a
_journal_volume 39
_journal_year 2010
_chemical_formula_moiety 'C18 H18 Br N3 O4 Re'
_chemical_formula_sum 'C18 H11 Br N3 O4 Re'
_chemical_formula_weight 599.41
_chemical_name_common
;
Re hydroxy terpy Br
;
_chemical_name_systematic
;
Re hysroxy terpy Br
;
_space_group_IT_number 2
_symmetry_cell_setting triclinic
_symmetry_space_group_name_Hall '-P 1'
_symmetry_space_group_name_H-M 'P -1'
_atom_sites_solution_hydrogens geom
_atom_sites_solution_primary direct
_atom_sites_solution_secondary difmap
_audit_creation_method SHELXL-97
_cell_angle_alpha 98.9970(10)
_cell_angle_beta 92.2700(10)
_cell_angle_gamma 102.5940(10)
_cell_formula_units_Z 2
_cell_length_a 7.8310(2)
_cell_length_b 8.8580(2)
_cell_length_c 13.3900(3)
_cell_measurement_temperature 293(2)
_cell_volume 892.70(4)
_computing_structure_refinement 'SHELXL-97 (Sheldrick, 1997)'
_computing_structure_solution 'SHELXS-97 (Sheldrick, 1990)'
_diffrn_ambient_temperature 293(2)
_diffrn_measured_fraction_theta_full 0.986
_diffrn_measured_fraction_theta_max 0.986
_diffrn_measurement_device_type CCD
_diffrn_measurement_method CCD
_diffrn_radiation_monochromator graphite
_diffrn_radiation_source 'fine-focus sealed tube'
_diffrn_radiation_type MoK\a
_diffrn_radiation_wavelength 0.71073
_diffrn_reflns_av_R_equivalents 0.0302
_diffrn_reflns_av_sigmaI/netI 0.0459
_diffrn_reflns_limit_h_max 10
_diffrn_reflns_limit_h_min -9
_diffrn_reflns_limit_k_max 11
_diffrn_reflns_limit_k_min -11
_diffrn_reflns_limit_l_max 16
_diffrn_reflns_limit_l_min -17
_diffrn_reflns_number 6291
_diffrn_reflns_theta_full 27.54
_diffrn_reflns_theta_max 27.54
_diffrn_reflns_theta_min 2.62
_exptl_absorpt_coefficient_mu 9.074
_exptl_absorpt_correction_T_max 0.2641
_exptl_absorpt_correction_T_min 0.1716
_exptl_absorpt_correction_type multi-scan
_exptl_crystal_colour needle
_exptl_crystal_density_diffrn 2.230
_exptl_crystal_density_method 'not measured'
_exptl_crystal_description yellow
_exptl_crystal_F_000 564
_exptl_crystal_size_max 0.30
_exptl_crystal_size_mid 0.25
_exptl_crystal_size_min 0.20
_refine_diff_density_max 1.401
_refine_diff_density_min -1.491
_refine_diff_density_rms 0.166
_refine_ls_extinction_coef 0.0120(6)
_refine_ls_extinction_expression Fc^*^=kFc[1+0.001xFc^2^\l^3^/sin(2\q)]^-1/4^
_refine_ls_extinction_method SHELXL
_refine_ls_goodness_of_fit_ref 1.054
_refine_ls_hydrogen_treatment constr
_refine_ls_matrix_type full
_refine_ls_number_parameters 246
_refine_ls_number_reflns 4069
_refine_ls_number_restraints 0
_refine_ls_restrained_S_all 1.054
_refine_ls_R_factor_all 0.0301
_refine_ls_R_factor_gt 0.0282
_refine_ls_shift/su_max 0.001
_refine_ls_shift/su_mean 0.000
_refine_ls_structure_factor_coef Fsqd
_refine_ls_weighting_details 'calc w=1/[\s^2^(Fo^2^)+(0.0248P)^2^+2.0391P] where P=(Fo^2^+2Fc^2^)/3'
_refine_ls_weighting_scheme calc
_refine_ls_wR_factor_gt 0.0667
_refine_ls_wR_factor_ref 0.0677
_reflns_number_gt 3872
_reflns_number_total 4069
_reflns_threshold_expression >2sigma(I)
_cod_data_source_file c0dt00022a.txt
_cod_data_source_block C18H11BrN3O4Re
_cod_original_sg_symbol_H-M P-1
_cod_database_code 7025842

loop_
_symmetry_equiv_pos_as_xyz
'x, y, z'
'-x, -y, -z'

loop_
_atom_site_label
_atom_site_type_symbol
_atom_site_fract_x
_atom_site_fract_y
_atom_site_fract_z
_atom_site_U_iso_or_equiv
_atom_site_adp_type
_atom_site_occupancy
_atom_site_symmetry_multiplicity
_atom_site_calc_flag
_atom_site_refinement_flags
C1 C 0.5516(6) 0.8136(5) 0.4679(3) 0.0202(8) Uani 1 1 d .
H1 H 0.6197 0.8786 0.4293 0.024 Uiso 1 1 calc R
C2 C 0.5795(6) 0.8508(5) 0.5728(3) 0.0204(8) Uani 1 1 d .
H2 H 0.6645 0.9383 0.6034 0.024 Uiso 1 1 calc R
C3 C 0.4780(5) 0.7547(5) 0.6311(3) 0.0188(8) Uani 1 1 d .
H3 H 0.4933 0.7767 0.7015 0.023 Uiso 1 1 calc R
C4 C 0.3529(5) 0.6248(5) 0.5819(3) 0.0186(8) Uani 1 1 d .
H4 H 0.2832 0.5589 0.6194 0.022 Uiso 1 1 calc R
C5 C 0.3323(5) 0.5936(5) 0.4761(3) 0.0141(7) Uani 1 1 d .
C6 C 0.2087(5) 0.4545(5) 0.4192(3) 0.0150(8) Uani 1 1 d .
C7 C 0.1004(5) 0.3504(5) 0.4690(3) 0.0169(8) Uani 1 1 d .
H7 H 0.1010 0.3699 0.5394 0.020 Uiso 1 1 calc R
C8 C -0.0099(5) 0.2160(5) 0.4132(3) 0.0174(8) Uani 1 1 d .
C9 C -0.0044(6) 0.1897(5) 0.3079(3) 0.0197(8) Uani 1 1 d .
H9 H -0.0759 0.1009 0.2686 0.024 Uiso 1 1 calc R
C10 C 0.1093(5) 0.2980(5) 0.2627(3) 0.0187(8) Uani 1 1 d .
C11 C 0.1251(6) 0.2598(5) 0.1514(3) 0.0190(8) Uani 1 1 d .
C12 C -0.0193(6) 0.2410(6) 0.0834(3) 0.0260(10) Uani 1 1 d .
H12 H -0.1267 0.2544 0.1058 0.031 Uiso 1 1 calc R
C13 C 0.0017(7) 0.2013(6) -0.0193(3) 0.0319(11) Uani 1 1 d .
H13 H -0.0909 0.1904 -0.0674 0.038 Uiso 1 1 calc R
C14 C 0.1613(7) 0.1785(6) -0.0483(3) 0.0340(11) Uani 1 1 d .
H14 H 0.1784 0.1502 -0.1164 0.041 Uiso 1 1 calc R
C15 C 0.2962(7) 0.1982(6) 0.0254(4) 0.0313(11) Uani 1 1 d .
H15 H 0.4041 0.1827 0.0048 0.038 Uiso 1 1 calc R
C16 C 0.4964(6) 0.8313(5) 0.2288(3) 0.0218(9) Uani 1 1 d .
C17 C 0.5591(6) 0.5440(5) 0.2229(3) 0.0231(9) Uani 1 1 d .
C18 C 0.2914(6) 0.5863(5) 0.1141(3) 0.0239(9) Uani 1 1 d .
O1 O -0.1185(4) 0.1096(4) 0.4558(2) 0.0233(6) Uani 1 1 d .
H1A H -0.1122 0.1390 0.5173 0.035 Uiso 1 1 calc R
O2 O 0.5748(5) 0.9501(4) 0.2125(3) 0.0372(9) Uani 1 1 d .
O3 O 0.6736(4) 0.4887(4) 0.1996(2) 0.0296(7) Uani 1 1 d .
O4 O 0.2560(5) 0.5627(4) 0.0286(2) 0.0370(9) Uani 1 1 d .
N1 N 0.4312(4) 0.6888(4) 0.4193(2) 0.0165(7) Uani 1 1 d .
N2 N 0.2140(4) 0.4322(4) 0.3163(2) 0.0154(7) Uani 1 1 d .
N3 N 0.2813(5) 0.2382(5) 0.1247(3) 0.0248(8) Uani 1 1 d .
Br1 Br 0.09344(6) 0.76123(5) 0.30082(3) 0.02059(11) Uani 1 1 d .
Re1 Re 0.36640(2) 0.636529(18) 0.257025(10) 0.01675(9) Uani 1 1 d .

loop_
_atom_site_aniso_label
_atom_site_aniso_U_11
_atom_site_aniso_U_22
_atom_site_aniso_U_33
_atom_site_aniso_U_23
_atom_site_aniso_U_13
_atom_site_aniso_U_12
C1 0.019(2) 0.019(2) 0.023(2) 0.0063(16) 0.0055(16) 0.0014(16)
C2 0.017(2) 0.016(2) 0.026(2) 0.0019(16) -0.0016(16) 0.0010(16)
C3 0.020(2) 0.019(2) 0.0168(18) 0.0005(15) 0.0032(15) 0.0044(16)
C4 0.018(2) 0.020(2) 0.0180(18) 0.0050(16) 0.0025(15) 0.0026(16)
C5 0.0140(19) 0.0175(19) 0.0124(17) 0.0066(14) 0.0024(14) 0.0039(15)
C6 0.0144(19) 0.0166(19) 0.0150(17) 0.0038(15) 0.0029(14) 0.0045(15)
C7 0.0143(19) 0.019(2) 0.0171(18) 0.0053(15) 0.0035(14) 0.0010(16)
C8 0.019(2) 0.018(2) 0.0172(18) 0.0076(15) 0.0045(15) 0.0061(16)
C9 0.020(2) 0.021(2) 0.0179(19) 0.0040(16) 0.0038(15) 0.0024(16)
C10 0.018(2) 0.020(2) 0.0186(19) 0.0036(16) 0.0024(15) 0.0054(16)
C11 0.022(2) 0.019(2) 0.0150(18) 0.0026(15) 0.0038(15) 0.0025(16)
C12 0.025(2) 0.032(3) 0.021(2) 0.0020(18) 0.0019(17) 0.009(2)
C13 0.041(3) 0.035(3) 0.019(2) 0.0040(19) -0.0039(19) 0.010(2)
C14 0.049(3) 0.036(3) 0.017(2) 0.0026(19) 0.011(2) 0.009(2)
C15 0.032(3) 0.034(3) 0.028(2) 0.000(2) 0.0107(19) 0.007(2)
C16 0.024(2) 0.019(2) 0.021(2) 0.0037(17) 0.0090(17) 0.0027(18)
C17 0.021(2) 0.026(2) 0.0176(19) 0.0067(17) 0.0013(16) -0.0053(18)
C18 0.032(2) 0.021(2) 0.020(2) 0.0079(17) 0.0046(17) 0.0042(19)
O1 0.0235(16) 0.0221(16) 0.0214(14) 0.0062(12) 0.0044(12) -0.0032(13)
O2 0.051(2) 0.0239(18) 0.0367(19) 0.0101(15) 0.0240(17) 0.0015(16)
O3 0.0254(17) 0.043(2) 0.0274(16) 0.0142(15) 0.0132(13) 0.0155(16)
O4 0.060(3) 0.036(2) 0.0167(15) 0.0087(14) 0.0039(15) 0.0123(18)
N1 0.0147(17) 0.0181(17) 0.0155(15) 0.0022(13) 0.0016(13) 0.0014(13)
N2 0.0168(17) 0.0162(17) 0.0140(15) 0.0056(13) 0.0043(12) 0.0029(13)
N3 0.023(2) 0.026(2) 0.0218(17) 0.0019(15) 0.0052(14) 0.0005(16)
Br1 0.0214(2) 0.0241(2) 0.01722(19) 0.00572(16) 0.00368(15) 0.00527(17)
Re1 0.01895(12) 0.01742(12) 0.01389(11) 0.00500(6) 0.00585(6) 0.00167(7)

loop_
_atom_type_symbol
_atom_type_description
_atom_type_scat_dispersion_real
_atom_type_scat_dispersion_imag
_atom_type_scat_source
C C 0.0033 0.0016 'International Tables Vol C Tables 4.2.6.8 and 6.1.1.4'
H H 0.0000 0.0000 'International Tables Vol C Tables 4.2.6.8 and 6.1.1.4'
O O 0.0106 0.0060 'International Tables Vol C Tables 4.2.6.8 and 6.1.1.4'
N N 0.0061 0.0033 'International Tables Vol C Tables 4.2.6.8 and 6.1.1.4'
Br Br -0.2901 2.4595 'International Tables Vol C Tables 4.2.6.8 and 6.1.1.4'
Re Re -1.0185 7.2310 'International Tables Vol C Tables 4.2.6.8 and 6.1.1.4'

loop_
_geom_angle_atom_site_label_1
_geom_angle_atom_site_label_2
_geom_angle_atom_site_label_3
_geom_angle
N1 C1 C2 123.5(4)
N1 C1 H1 118.3
C2 C1 H1 118.3
C3 C2 C1 118.6(4)
C3 C2 H2 120.7
C1 C2 H2 120.7
C2 C3 C4 118.6(4)
C2 C3 H3 120.7
C4 C3 H3 120.7
C3 C4 C5 119.8(4)
C3 C4 H4 120.1
C5 C4 H4 120.1
N1 C5 C4 121.3(4)
N1 C5 C6 116.0(3)
C4 C5 C6 122.7(3)
N2 C6 C7 122.9(4)
N2 C6 C5 116.0(3)
C7 C6 C5 121.0(3)
C6 C7 C8 119.6(4)
C6 C7 H7 120.2
C8 C7 H7 120.2
O1 C8 C7 123.2(3)
O1 C8 C9 118.5(4)
C7 C8 C9 118.4(4)
C10 C9 C8 119.1(4)
C10 C9 H9 120.4
C8 C9 H9 120.4
N2 C10 C9 123.0(4)
N2 C10 C11 118.8(4)
C9 C10 C11 118.0(4)
N3 C11 C12 124.2(4)
N3 C11 C10 115.5(4)
C12 C11 C10 120.3(4)
C11 C12 C13 117.9(4)
C11 C12 H12 121.1
C13 C12 H12 121.1
C14 C13 C12 118.9(4)
C14 C13 H13 120.6
C12 C13 H13 120.6
C13 C14 C15 118.8(4)
C13 C14 H14 120.6
C15 C14 H14 120.6
N3 C15 C14 123.9(5)
N3 C15 H15 118.0
C14 C15 H15 118.0
O2 C16 Re1 179.4(4)
O3 C17 Re1 178.0(4)
O4 C18 Re1 175.9(4)
C8 O1 H1A 109.5
C1 N1 C5 118.1(3)
C1 N1 Re1 125.0(3)
C5 N1 Re1 116.7(2)
C10 N2 C6 116.9(3)
C10 N2 Re1 128.1(3)
C6 N2 Re1 114.5(3)
C11 N3 C15 116.4(4)
C16 Re1 C17 89.63(19)
C16 Re1 C18 86.34(19)
C17 Re1 C18 86.58(19)
C16 Re1 N1 96.10(16)
C17 Re1 N1 96.62(15)
C18 Re1 N1 175.97(16)
C16 Re1 N2 170.18(15)
C17 Re1 N2 95.33(16)
C18 Re1 N2 102.38(16)
N1 Re1 N2 74.94(13)
C16 Re1 Br1 90.91(13)
C17 Re1 Br1 178.67(13)
C18 Re1 Br1 92.24(14)
N1 Re1 Br1 84.53(9)
N2 Re1 Br1 84.31(9)

loop_
_geom_bond_atom_site_label_1
_geom_bond_atom_site_label_2
_geom_bond_distance
C1 N1 1.345(5)
C1 C2 1.389(6)
C1 H1 0.9300
C2 C3 1.388(6)
C2 H2 0.9300
C3 C4 1.393(6)
C3 H3 0.9300
C4 C5 1.397(5)
C4 H4 0.9300
C5 N1 1.360(5)
C5 C6 1.470(6)
C6 N2 1.365(5)
C6 C7 1.383(5)
C7 C8 1.394(6)
C7 H7 0.9300
C8 O1 1.339(5)
C8 C9 1.396(5)
C9 C10 1.390(6)
C9 H9 0.9300
C10 N2 1.365(5)
C10 C11 1.493(5)
C11 N3 1.333(6)
C11 C12 1.386(6)
C12 C13 1.391(6)
C12 H12 0.9300
C13 C14 1.370(7)
C13 H13 0.9300
C14 C15 1.379(7)
C14 H14 0.9300
C15 N3 1.338(6)
C15 H15 0.9300
C16 O2 1.154(5)
C16 Re1 1.904(4)
C17 O3 1.144(6)
C17 Re1 1.906(5)
C18 O4 1.143(5)
C18 Re1 1.933(4)
O1 H1A 0.8200
N1 Re1 2.165(3)
N2 Re1 2.216(3)
Br1 Re1 2.6570(4)

loop_
_geom_torsion_atom_site_label_1
_geom_torsion_atom_site_label_2
_geom_torsion_atom_site_label_3
_geom_torsion_atom_site_label_4
_geom_torsion
N1 C1 C2 C3 -0.2(6)
C1 C2 C3 C4 0.2(6)
C2 C3 C4 C5 0.1(6)
C3 C4 C5 N1 -0.6(6)
C3 C4 C5 C6 177.0(4)
N1 C5 C6 N2 3.4(5)
C4 C5 C6 N2 -174.4(4)
N1 C5 C6 C7 -179.4(4)
C4 C5 C6 C7 2.9(6)
N2 C6 C7 C8 -0.1(6)
C5 C6 C7 C8 -177.2(4)
C6 C7 C8 O1 180.0(4)
C6 C7 C8 C9 1.2(6)
O1 C8 C9 C10 -179.2(4)
C7 C8 C9 C10 -0.3(6)
C8 C9 C10 N2 -1.6(6)
C8 C9 C10 C11 174.3(4)
N2 C10 C11 N3 61.8(5)
C9 C10 C11 N3 -114.2(4)
N2 C10 C11 C12 -121.4(5)
C9 C10 C11 C12 62.5(6)
N3 C11 C12 C13 -1.9(7)
C10 C11 C12 C13 -178.3(4)
C11 C12 C13 C14 1.8(7)
C12 C13 C14 C15 -1.0(8)
C13 C14 C15 N3 0.2(8)
C2 C1 N1 C5 -0.3(6)
C2 C1 N1 Re1 174.4(3)
C4 C5 N1 C1 0.7(6)
C6 C5 N1 C1 -177.1(4)
C4 C5 N1 Re1 -174.4(3)
C6 C5 N1 Re1 7.8(4)
C9 C10 N2 C6 2.6(6)
C11 C10 N2 C6 -173.3(3)
C9 C10 N2 Re1 -168.2(3)
C11 C10 N2 Re1 15.9(5)
C7 C6 N2 C10 -1.7(6)
C5 C6 N2 C10 175.5(3)
C7 C6 N2 Re1 170.4(3)
C5 C6 N2 Re1 -12.4(4)
C12 C11 N3 C15 1.0(7)
C10 C11 N3 C15 177.7(4)
C14 C15 N3 C11 -0.2(7)
O2 C16 Re1 C17 -132(49)
O2 C16 Re1 C18 141(49)
O2 C16 Re1 N1 -36(49)
O2 C16 Re1 N2 -12(50)
O2 C16 Re1 Br1 49(49)
O3 C17 Re1 C16 -71(11)
O3 C17 Re1 C18 16(11)
O3 C17 Re1 N1 -167(11)
O3 C17 Re1 N2 118(11)
O3 C17 Re1 Br1 43(16)
O4 C18 Re1 C16 26(6)
O4 C18 Re1 C17 -64(6)
O4 C18 Re1 N1 153(5)
O4 C18 Re1 N2 -159(6)
O4 C18 Re1 Br1 116(6)
C1 N1 Re1 C16 -9.5(4)
C5 N1 Re1 C16 165.2(3)
C1 N1 Re1 C17 80.8(4)
C5 N1 Re1 C17 -104.4(3)
C1 N1 Re1 C18 -137(2)
C5 N1 Re1 C18 38(2)
C1 N1 Re1 N2 174.6(4)
C5 N1 Re1 N2 -10.7(3)
C1 N1 Re1 Br1 -99.9(3)
C5 N1 Re1 Br1 74.9(3)
C10 N2 Re1 C16 158.6(9)
C6 N2 Re1 C16 -12.4(10)
C10 N2 Re1 C17 -81.3(4)
C6 N2 Re1 C17 107.7(3)
C10 N2 Re1 C18 6.4(4)
C6 N2 Re1 C18 -164.6(3)
C10 N2 Re1 N1 -176.7(4)
C6 N2 Re1 N1 12.3(3)
C10 N2 Re1 Br1 97.4(3)
C6 N2 Re1 Br1 -73.6(3)
